data_7705832
loop_
_publ_author_name
'Li, Hong'
'Liu, Bing'
'Xu, Ling'
'Jiao, Huan'

_publ_section_title
;
 A hetero-MOF-based bifunctional ratiometric fluorescent sensor for pH and
 water detection.
;
_journal_issue 1
_journal_name_full 'Dalton transactions (Cambridge, England : 2003)'
_journal_page_first 143
_journal_page_last 150
_journal_paper_doi 10.1039/d0dt03626a
_journal_volume 50
_journal_year 2021
_chemical_formula_moiety 'C14 H10 Cl Eu O6'
_chemical_formula_sum 'C14 H10 Cl Eu O6'
_chemical_formula_weight 461.63
_space_group_crystal_system monoclinic
_space_group_IT_number 14
_space_group_name_Hall '-P 2ybc'
_space_group_name_H-M_alt 'P 1 21/c 1'
_atom_sites_solution_hydrogens mixed
_audit_creation_method SHELXL-2014/7
_audit_update_record
;
2020-11-15 deposited with the CCDC.	2020-11-18 downloaded from the CCDC.
;
_cell_angle_alpha 90
_cell_angle_beta 97.7260(10)
_cell_angle_gamma 90
_cell_formula_units_Z 4
_cell_length_a 15.35720(10)
_cell_length_b 11.16410(10)
_cell_length_c 8.40850(10)
_cell_measurement_reflns_used 9007
_cell_measurement_temperature 179.99(10)
_cell_measurement_theta_max 75.8720
_cell_measurement_theta_min 2.8820
_cell_volume 1428.54(2)
_computing_cell_refinement 'CrysAlisPro 1.171.40.19a (Rigaku OD, 2018)'
_computing_data_collection 'CrysAlisPro 1.171.40.19a (Rigaku OD, 2018)'
_computing_data_reduction 'CrysAlisPro 1.171.40.19a (Rigaku OD, 2018)'
_computing_molecular_graphics 'Bruker SHELXTL'
_computing_publication_material 'Bruker SHELXTL'
_computing_structure_refinement 'SHELXL-2014/7 (Sheldrick, 2014)'
_computing_structure_solution 'SHELXS-2014/7 (Sheldrick, 2014)'
_diffrn_ambient_temperature 179.99(10)
_diffrn_measured_fraction_theta_full 0.998
_diffrn_measured_fraction_theta_max 0.959
_diffrn_measurement_device_type 'XtaLAB Synergy R, HyPix'
_diffrn_measurement_method '\w scans'
_diffrn_radiation_type CuK\a
_diffrn_radiation_wavelength 1.54178
_diffrn_reflns_av_R_equivalents 0.0258
_diffrn_reflns_av_unetI/netI 0.0202
_diffrn_reflns_Laue_measured_fraction_full 0.998
_diffrn_reflns_Laue_measured_fraction_max 0.959
_diffrn_reflns_limit_h_max 19
_diffrn_reflns_limit_h_min -16
_diffrn_reflns_limit_k_max 14
_diffrn_reflns_limit_k_min -13
_diffrn_reflns_limit_l_max 10
_diffrn_reflns_limit_l_min -10
_diffrn_reflns_number 11560
_diffrn_reflns_point_group_measured_fraction_full 0.998
_diffrn_reflns_point_group_measured_fraction_max 0.959
_diffrn_reflns_theta_full 67.679
_diffrn_reflns_theta_max 75.990
_diffrn_reflns_theta_min 2.904
_diffrn_source 'Rotating-anode X-ray tube'
_exptl_absorpt_coefficient_mu 33.413
_exptl_absorpt_correction_T_max 1.00000
_exptl_absorpt_correction_T_min 0.66533
_exptl_absorpt_correction_type multi-scan
_exptl_absorpt_process_details
; 
CrysAlisPro 1.171.40.19a (Rigaku Oxford Diffraction, 2018) 
Empirical absorption correction using spherical harmonics, 
 implemented in SCALE3 ABSPACK scaling algorithm. 
;
_exptl_crystal_colour Colorless
_exptl_crystal_density_diffrn 2.146
_exptl_crystal_description hexagonal
_exptl_crystal_F_000 888
_exptl_crystal_size_max 0.22
_exptl_crystal_size_mid 0.20
_exptl_crystal_size_min 0.06
_refine_diff_density_max 0.949
_refine_diff_density_min -0.464
_refine_diff_density_rms 0.098
_refine_ls_extinction_coef 0.00120(6)
_refine_ls_extinction_expression Fc^*^=kFc[1+0.001xFc^2^\l^3^/sin(2\q)]^-1/4^
_refine_ls_extinction_method 'SHELXL-2014/7 (Sheldrick 2014'
_refine_ls_goodness_of_fit_ref 1.010
_refine_ls_hydrogen_treatment mixed
_refine_ls_matrix_type 'CrysAlisPro convention (1999,Acta A55,543-557)'
_refine_ls_number_parameters 208
_refine_ls_number_reflns 2864
_refine_ls_number_restraints 15
_refine_ls_restrained_S_all 1.062
_refine_ls_R_factor_all 0.0210
_refine_ls_R_factor_gt 0.0185
_refine_ls_shift/su_max 0.005
_refine_ls_shift/su_mean 0.000
_refine_ls_structure_factor_coef Fsqd
_refine_ls_weighting_details 'w=1/[\s^2^(Fo^2^)+(0.0285P)^2^+1.8413P] where P=(Fo^2^+2Fc^2^)/3'
_refine_ls_weighting_scheme calc
_refine_ls_wR_factor_gt 0.0465
_refine_ls_wR_factor_ref 0.0476
_reflns_Friedel_coverage 0.000
_reflns_number_gt 2763
_reflns_number_total 2864
_reflns_threshold_expression 'I > 2\s(I)'
_cod_data_source_file d0dt03626a2.cif
_cod_data_source_block 14
_cod_depositor_comments 'Adding full bibliography for 7705832.cif.'
_cod_original_sg_symbol_H-M 'P 21/c'
_cod_database_code 7705832
_shelx_shelxl_version_number 2014/7
_shelx_space_group_comment
; 
The symmetry employed for this shelxl refinement is uniquely defined 
by the following loop, which should always be used as a source of 
symmetry information in preference to the above space-group names. 
They are only intended as comments. 
;

loop_
_space_group_symop_operation_xyz
'x, y, z'
'-x, y+1/2, -z+1/2'
'-x, -y, -z'
'x, -y-1/2, z-1/2'

loop_
_atom_site_label
_atom_site_type_symbol
_atom_site_fract_x
_atom_site_fract_y
_atom_site_fract_z
_atom_site_U_iso_or_equiv
_atom_site_adp_type
_atom_site_occupancy
_atom_site_site_symmetry_order
_atom_site_calc_flag
_atom_site_refinement_flags_posn
_atom_site_refinement_flags_adp
_atom_site_refinement_flags_occupancy
_atom_site_disorder_assembly
_atom_site_disorder_group
Eu1 Eu 0.38832(2) 0.84651(2) 0.03609(2) 0.00535(7) Uani 1 1 d . . . . .
Cl1 Cl 0.40647(4) 0.87004(5) -0.29344(7) 0.01188(12) Uani 1 1 d . . . . .
O1 O 0.11788(12) 1.44308(17) 0.1695(3) 0.0241(4) Uani 1 1 d . U . . .
O11 O 0.46860(11) 1.21959(15) -0.0062(2) 0.0123(3) Uani 1 1 d . . . . .
O12 O 0.39628(11) 1.04939(16) 0.0156(2) 0.0148(4) Uani 1 1 d . . . . .
O21 O -0.27272(11) 1.37933(16) 0.3168(2) 0.0139(4) Uani 1 1 d . . . . .
O22 O -0.27746(11) 1.26546(18) 0.0992(2) 0.0191(4) Uani 1 1 d . . . . .
C11 C 0.32242(15) 1.2333(2) 0.0503(3) 0.0097(5) Uani 1 1 d . . . . .
C12 C 0.31889(16) 1.3563(2) 0.0225(3) 0.0120(5) Uani 1 1 d . . . . .
H12A H 0.3642 1.3937 -0.0214 0.014 Uiso 1 1 calc R U . . .
C13 C 0.24869(16) 1.4232(2) 0.0597(3) 0.0154(5) Uani 1 1 d . . . . .
H13A H 0.2466 1.5054 0.0411 0.018 Uiso 1 1 calc R U . . .
C14 C 0.18121(17) 1.3666(2) 0.1250(4) 0.0165(5) Uani 1 1 d . . . . .
C15 C 0.18332(17) 1.2444(2) 0.1542(4) 0.0208(6) Uani 1 1 d . . . . .
H15A H 0.1380 1.2074 0.1986 0.025 Uiso 1 1 calc R U . . .
C16 C 0.25388(17) 1.1782(2) 0.1161(3) 0.0165(5) Uani 1 1 d . . . . .
H16A H 0.2556 1.0960 0.1346 0.020 Uiso 1 1 calc R U . . .
C17 C 0.40014(17) 1.1623(2) 0.0169(3) 0.0100(5) Uani 1 1 d . . . . .
C21 C -0.14275(16) 1.3575(2) 0.1966(3) 0.0090(5) Uani 1 1 d . . . . .
C22 C -0.09690(15) 1.4408(2) 0.2992(3) 0.0111(5) Uani 1 1 d . . . . .
H22A H -0.1250 1.4798 0.3757 0.013 Uiso 1 1 calc R U . . .
C23 C -0.00964(16) 1.4660(2) 0.2877(3) 0.0154(5) Uani 1 1 d . . . . .
H23A H 0.0204 1.5225 0.3555 0.018 Uiso 1 1 calc R U . . .
C24 C 0.03288(16) 1.4069(2) 0.1753(3) 0.0151(5) Uani 1 1 d . U . . .
C25 C -0.01195(18) 1.3237(3) 0.0714(3) 0.0190(6) Uani 1 1 d . . . . .
H25A H 0.0165 1.2845 -0.0046 0.023 Uiso 1 1 calc R U . . .
C26 C -0.09944(16) 1.3001(2) 0.0825(3) 0.0159(5) Uani 1 1 d . . . . .
H26A H -0.1298 1.2450 0.0128 0.019 Uiso 1 1 calc R U . . .
C27 C -0.23785(16) 1.3320(2) 0.2050(3) 0.0106(5) Uani 1 1 d . . . . .
O1W O 0.47040(12) 0.90534(15) 0.2906(2) 0.0144(4) Uani 1 1 d D . . . .
H1WB H 0.5046(19) 0.9760(17) 0.297(4) 0.033(10) Uiso 1 1 d D . . . .
H1WA H 0.501(2) 0.845(2) 0.355(5) 0.055(14) Uiso 1 1 d D . . . .

loop_
_atom_site_aniso_label
_atom_site_aniso_U_11
_atom_site_aniso_U_22
_atom_site_aniso_U_33
_atom_site_aniso_U_23
_atom_site_aniso_U_13
_atom_site_aniso_U_12
Eu1 0.00177(9) 0.00625(9) 0.00854(9) -0.00017(4) 0.00255(5) -0.00035(4)
Cl1 0.0153(3) 0.0077(2) 0.0132(3) -0.00066(19) 0.0039(2) -0.0012(2)
O1 0.0097(8) 0.0148(8) 0.0501(11) -0.0049(8) 0.0128(8) -0.0001(7)
O11 0.0048(8) 0.0150(8) 0.0183(9) 0.0008(7) 0.0058(6) 0.0013(6)
O12 0.0141(9) 0.0089(8) 0.0224(9) 0.0008(7) 0.0062(7) 0.0023(6)
O21 0.0077(8) 0.0156(8) 0.0204(9) -0.0002(7) 0.0092(7) -0.0017(7)
O22 0.0090(8) 0.0308(10) 0.0176(9) -0.0051(8) 0.0018(7) -0.0106(7)
C11 0.0028(10) 0.0118(11) 0.0147(12) 0.0005(9) 0.0018(8) 0.0010(9)
C12 0.0053(12) 0.0124(12) 0.0191(13) 0.0041(9) 0.0047(10) -0.0002(8)
C13 0.0084(11) 0.0100(12) 0.0283(14) 0.0030(10) 0.0044(10) 0.0010(9)
C14 0.0048(12) 0.0146(12) 0.0311(15) -0.0017(10) 0.0061(10) 0.0017(9)
C15 0.0098(12) 0.0156(13) 0.0401(17) 0.0028(11) 0.0151(11) -0.0011(10)
C16 0.0117(12) 0.0098(11) 0.0291(15) 0.0034(11) 0.0071(10) 0.0006(10)
C17 0.0096(12) 0.0113(12) 0.0090(11) 0.0007(8) 0.0011(9) 0.0007(8)
C21 0.0042(11) 0.0117(11) 0.0118(12) 0.0017(8) 0.0030(9) -0.0005(8)
C22 0.0073(11) 0.0124(11) 0.0143(12) -0.0032(9) 0.0041(9) 0.0019(9)
C23 0.0088(12) 0.0125(12) 0.0247(14) -0.0040(10) 0.0013(10) -0.0015(9)
C24 0.0073(10) 0.0138(10) 0.0255(12) 0.0015(9) 0.0071(9) 0.0014(8)
C25 0.0121(13) 0.0221(13) 0.0256(14) -0.0057(11) 0.0123(11) 0.0011(10)
C26 0.0095(12) 0.0203(13) 0.0182(12) -0.0077(11) 0.0034(9) -0.0020(10)
C27 0.0060(11) 0.0126(11) 0.0135(12) 0.0042(9) 0.0023(9) -0.0007(8)
O1W 0.0150(9) 0.0115(9) 0.0159(9) 0.0019(7) -0.0007(7) -0.0051(7)

loop_
_atom_type_symbol
_atom_type_description
_atom_type_scat_dispersion_real
_atom_type_scat_dispersion_imag
_atom_type_scat_source
C C 0.0181 0.0091 'International Tables Vol C Tables 4.2.6.8 and 6.1.1.4'
H H 0.0000 0.0000 'International Tables Vol C Tables 4.2.6.8 and 6.1.1.4'
O O 0.0492 0.0322 'International Tables Vol C Tables 4.2.6.8 and 6.1.1.4'
Cl Cl 0.3639 0.7018 'International Tables Vol C Tables 4.2.6.8 and 6.1.1.4'
Eu Eu -8.9294 11.1857 'International Tables Vol C Tables 4.2.6.8 and 6.1.1.4'

loop_
_geom_angle_atom_site_label_1
_geom_angle_atom_site_label_2
_geom_angle_atom_site_label_3
_geom_angle
_geom_angle_site_symmetry_1
_geom_angle_site_symmetry_3
_geom_angle_publ_flag
O12 Eu1 O22 123.37(7) . 3_575 ?
O12 Eu1 O21 86.33(6) . 2_545 ?
O22 Eu1 O21 77.30(6) 3_575 2_545 ?
O12 Eu1 O11 104.04(6) . 3_675 ?
O22 Eu1 O11 114.64(6) 3_575 3_675 ?
O21 Eu1 O11 153.27(6) 2_545 3_675 ?
O12 Eu1 O1W 76.72(6) . . ?
O22 Eu1 O1W 148.31(6) 3_575 . ?
O21 Eu1 O1W 80.28(6) 2_545 . ?
O11 Eu1 O1W 78.34(6) 3_675 . ?
O12 Eu1 Cl1 153.33(5) . 4_576 ?
O22 Eu1 Cl1 78.42(5) 3_575 4_576 ?
O21 Eu1 Cl1 83.95(5) 2_545 4_576 ?
O11 Eu1 Cl1 75.83(4) 3_675 4_576 ?
O1W Eu1 Cl1 77.18(4) . 4_576 ?
O12 Eu1 Cl1 79.66(5) . . ?
O22 Eu1 Cl1 74.28(5) 3_575 . ?
O21 Eu1 Cl1 133.47(5) 2_545 . ?
O11 Eu1 Cl1 73.14(4) 3_675 . ?
O1W Eu1 Cl1 136.91(4) . . ?
Cl1 Eu1 Cl1 124.288(13) 4_576 . ?
Eu1 Cl1 Eu1 113.802(18) 4_575 . ?
C24 O1 C14 122.3(2) . . ?
C17 O11 Eu1 131.36(15) . 3_675 ?
C17 O12 Eu1 175.10(17) . . ?
C27 O21 Eu1 139.70(16) . 2 ?
C27 O22 Eu1 159.28(17) . 3_575 ?
C12 C11 C16 119.1(2) . . ?
C12 C11 C17 120.4(2) . . ?
C16 C11 C17 120.4(2) . . ?
C13 C12 C11 120.6(2) . . ?
C12 C13 C14 119.3(2) . . ?
O1 C14 C15 124.1(2) . . ?
O1 C14 C13 114.5(2) . . ?
C15 C14 C13 121.2(2) . . ?
C16 C15 C14 119.0(2) . . ?
C15 C16 C11 120.8(2) . . ?
O12 C17 O11 122.8(2) . . ?
O12 C17 C11 119.7(2) . . ?
O11 C17 C11 117.5(2) . . ?
C22 C21 C26 119.0(2) . . ?
C22 C21 C27 120.8(2) . . ?
C26 C21 C27 120.2(2) . . ?
C23 C22 C21 120.4(2) . . ?
C22 C23 C24 120.0(2) . . ?
O1 C24 C23 114.9(2) . . ?
O1 C24 C25 124.5(2) . . ?
C23 C24 C25 120.5(2) . . ?
C26 C25 C24 119.1(2) . . ?
C25 C26 C21 121.0(2) . . ?
O22 C27 O21 124.4(2) . . ?
O22 C27 C21 117.6(2) . . ?
O21 C27 C21 118.0(2) . . ?

loop_
_geom_bond_atom_site_label_1
_geom_bond_atom_site_label_2
_geom_bond_distance
_geom_bond_site_symmetry_2
_geom_bond_publ_flag
Eu1 O12 2.2760(18) . ?
Eu1 O22 2.2878(17) 3_575 ?
Eu1 O21 2.3251(16) 2_545 ?
Eu1 O11 2.3631(16) 3_675 ?
Eu1 O1W 2.4239(17) . ?
Eu1 Cl1 2.8053(6) 4_576 ?
Eu1 Cl1 2.8341(6) . ?
Cl1 Eu1 2.8053(6) 4_575 ?
O1 C24 1.374(3) . ?
O1 C14 1.383(3) . ?
O11 C17 1.268(3) . ?
O11 Eu1 2.3631(16) 3_675 ?
O12 C17 1.262(3) . ?
O21 C27 1.259(3) . ?
O21 Eu1 2.3252(16) 2 ?
O22 C27 1.252(3) . ?
O22 Eu1 2.2878(17) 3_575 ?
C11 C12 1.393(3) . ?
C11 C16 1.396(3) . ?
C11 C17 1.490(3) . ?
C12 C13 1.382(3) . ?
C13 C14 1.389(4) . ?
C14 C15 1.386(4) . ?
C15 C16 1.384(4) . ?
C21 C22 1.393(3) . ?
C21 C26 1.395(3) . ?
C21 C27 1.499(3) . ?
C22 C23 1.385(3) . ?
C23 C24 1.386(4) . ?
C24 C25 1.392(4) . ?
C25 C26 1.385(4) . ?

loop_
_geom_torsion_atom_site_label_1
_geom_torsion_atom_site_label_2
_geom_torsion_atom_site_label_3
_geom_torsion_atom_site_label_4
_geom_torsion
_geom_torsion_site_symmetry_1
_geom_torsion_site_symmetry_2
_geom_torsion_site_symmetry_3
_geom_torsion_site_symmetry_4
_geom_torsion_publ_flag
C16 C11 C12 C13 0.1(4) . . . . ?
C17 C11 C12 C13 -177.3(2) . . . . ?
C11 C12 C13 C14 -0.1(4) . . . . ?
C24 O1 C14 C15 -31.7(4) . . . . ?
C24 O1 C14 C13 153.7(3) . . . . ?
C12 C13 C14 O1 175.1(2) . . . . ?
C12 C13 C14 C15 0.3(4) . . . . ?
O1 C14 C15 C16 -174.7(3) . . . . ?
C13 C14 C15 C16 -0.4(5) . . . . ?
C14 C15 C16 C11 0.4(4) . . . . ?
C12 C11 C16 C15 -0.3(4) . . . . ?
C17 C11 C16 C15 177.1(3) . . . . ?
Eu1 O11 C17 O12 -5.9(4) 3_675 . . . ?
Eu1 O11 C17 C11 172.74(15) 3_675 . . . ?
C12 C11 C17 O12 -167.7(2) . . . . ?
C16 C11 C17 O12 15.0(4) . . . . ?
C12 C11 C17 O11 13.6(3) . . . . ?
C16 C11 C17 O11 -163.7(2) . . . . ?
C26 C21 C22 C23 0.0(4) . . . . ?
C27 C21 C22 C23 -178.4(2) . . . . ?
C21 C22 C23 C24 -0.9(4) . . . . ?
C14 O1 C24 C23 150.3(3) . . . . ?
C14 O1 C24 C25 -34.0(4) . . . . ?
C22 C23 C24 O1 177.0(2) . . . . ?
C22 C23 C24 C25 1.2(4) . . . . ?
O1 C24 C25 C26 -175.9(3) . . . . ?
C23 C24 C25 C26 -0.5(4) . . . . ?
C24 C25 C26 C21 -0.5(4) . . . . ?
C22 C21 C26 C25 0.7(4) . . . . ?
C27 C21 C26 C25 179.1(2) . . . . ?
Eu1 O22 C27 O21 -5.7(7) 3_575 . . . ?
Eu1 O22 C27 C21 174.9(4) 3_575 . . . ?
Eu1 O21 C27 O22 26.2(4) 2 . . . ?
Eu1 O21 C27 C21 -154.45(18) 2 . . . ?
C22 C21 C27 O22 172.9(2) . . . . ?
C26 C21 C27 O22 -5.4(3) . . . . ?
C22 C21 C27 O21 -6.5(3) . . . . ?
C26 C21 C27 O21 175.1(2) . . . . ?
